data_4301578
loop_
_publ_author_name
'Leslie D. Field'
'Ruth W. Guest'
'Khuong Q. Vuong'
'Scott J. Dalgarno'
'Paul Jensen'

_publ_section_title
;
Iron(0) and Ruthenium(0) Complexes of Dinitrogen
;
_journal_name_full 'Inorganic Chemistry'
_journal_page_first 2246
_journal_page_last 2253
_journal_paper_doi 10.1021/ic8019827
_journal_volume 48
_journal_year 2009
_chemical_formula_moiety 'C24 H54 N2 P4 Ru'
_chemical_formula_sum 'C24 H54 N2 P4 Ru'
_chemical_formula_weight 595.64
_chemical_name_systematic
; 
 ? 
;
_space_group_IT_number 148
_symmetry_cell_setting trigonal
_symmetry_space_group_name_Hall '-R 3'
_symmetry_space_group_name_H-M 'R -3 :H'
_atom_sites_solution_hydrogens geom
_atom_sites_solution_primary direct
_atom_sites_solution_secondary difmap
_audit_creation_method SHELXL-97
_cell_angle_alpha 90.00
_cell_angle_beta 90.00
_cell_angle_gamma 120.00
_cell_formula_units_Z 6
_cell_length_a 11.5137(2)
_cell_length_b 11.5137(2)
_cell_length_c 39.3998(15)
_cell_measurement_temperature 173(2)
_cell_volume 4523.3(2)
_computing_cell_refinement 'SAINT (Bruker, 1998)'
_computing_data_collection 'SMART (Bruker, 1998)'
_computing_data_reduction 'SAINT (Bruker, 1998)'
_computing_molecular_graphics
;
 XSeed (Barbour, 2001)
;
_computing_publication_material 'local program'
_computing_structure_refinement 'SHELXL-97 (Sheldrick, 1997)'
_computing_structure_solution 'SHELXS-97 (Sheldrick, 1990)'
_diffrn_ambient_temperature 173(2)
_diffrn_measured_fraction_theta_full 0.912
_diffrn_measured_fraction_theta_max 0.912
_diffrn_measurement_device_type 'Bruker SMART 1000 CCD diffractometer'
_diffrn_radiation_monochromator graphite
_diffrn_radiation_source 'fine-focus sealed tube'
_diffrn_radiation_type MoK\a
_diffrn_radiation_wavelength 0.71073
_diffrn_reflns_av_R_equivalents 0.0310
_diffrn_reflns_av_sigmaI/netI 0.0287
_diffrn_reflns_limit_h_max 14
_diffrn_reflns_limit_h_min -14
_diffrn_reflns_limit_k_max 14
_diffrn_reflns_limit_k_min -14
_diffrn_reflns_limit_l_max 50
_diffrn_reflns_limit_l_min -44
_diffrn_reflns_number 9574
_diffrn_reflns_theta_full 27.12
_diffrn_reflns_theta_max 27.12
_diffrn_reflns_theta_min 1.55
_exptl_absorpt_coefficient_mu 0.747
_exptl_absorpt_correction_T_max 0.8962
_exptl_absorpt_correction_T_min 0.8590
_exptl_absorpt_correction_type multi-scan
_exptl_absorpt_process_details 'Bruker SADABS'
_exptl_crystal_colour Yellow
_exptl_crystal_density_diffrn 1.312
_exptl_crystal_density_method 'not measured'
_exptl_crystal_description Prism
_exptl_crystal_F_000 1896
_exptl_crystal_size_max 0.21
_exptl_crystal_size_mid 0.18
_exptl_crystal_size_min 0.15
_refine_diff_density_max 0.530
_refine_diff_density_min -0.248
_refine_diff_density_rms 0.057
_refine_ls_extinction_method none
_refine_ls_goodness_of_fit_ref 1.006
_refine_ls_hydrogen_treatment constr
_refine_ls_matrix_type full
_refine_ls_number_parameters 98
_refine_ls_number_reflns 2030
_refine_ls_number_restraints 0
_refine_ls_restrained_S_all 1.006
_refine_ls_R_factor_all 0.0303
_refine_ls_R_factor_gt 0.0241
_refine_ls_shift/su_max 0.001
_refine_ls_shift/su_mean 0.000
_refine_ls_structure_factor_coef Fsqd
_refine_ls_weighting_details 'calc w=1/[\s^2^(Fo^2^)+(0.0345P)^2^+1.3898P] where P=(Fo^2^+2Fc^2^)/3'
_refine_ls_weighting_scheme calc
_refine_ls_wR_factor_gt 0.0587
_refine_ls_wR_factor_ref 0.0613
_reflns_number_gt 1755
_reflns_number_total 2030
_reflns_threshold_expression >2sigma(I)
_cod_data_source_file ic8019827_si_001_4.cif
_cod_data_source_block rg03071
_cod_depositor_comments
;
The following automatic conversions were performed:
'_symmetry_cell_setting' value 'Trigonal' changed to 'trigonal' according
to '/home/saulius/struct/CIF-dictionaries/cif_core.dic' dictionary named
'cif_core.dic' version 2.4.1 from 2010-06-29.

Automatic conversion script
Id: cif_fix_enum 1527 2010-12-29 10:47:43Z saulius 
;
_cod_original_sg_symbol_H-M 'R -3'
_cod_database_code 4301578

loop_
_symmetry_equiv_pos_as_xyz
'x, y, z'
'-y, x-y, z'
'-x+y, -x, z'
'x+2/3, y+1/3, z+1/3'
'-y+2/3, x-y+1/3, z+1/3'
'-x+y+2/3, -x+1/3, z+1/3'
'x+1/3, y+2/3, z+2/3'
'-y+1/3, x-y+2/3, z+2/3'
'-x+y+1/3, -x+2/3, z+2/3'
'-x, -y, -z'
'y, -x+y, -z'
'x-y, x, -z'
'-x+2/3, -y+1/3, -z+1/3'
'y+2/3, -x+y+1/3, -z+1/3'
'x-y+2/3, x+1/3, -z+1/3'
'-x+1/3, -y+2/3, -z+2/3'
'y+1/3, -x+y+2/3, -z+2/3'
'x-y+1/3, x+2/3, -z+2/3'

loop_
_atom_site_label
_atom_site_type_symbol
_atom_site_fract_x
_atom_site_fract_y
_atom_site_fract_z
_atom_site_U_iso_or_equiv
_atom_site_adp_type
_atom_site_occupancy
_atom_site_symmetry_multiplicity
_atom_site_calc_flag
_atom_site_refinement_flags
_atom_site_disorder_assembly
_atom_site_disorder_group
Ru1 Ru 0.6667 0.3333 0.082657(5) 0.01630(9) Uani 1 3 d S . .
P1 P 0.46096(4) 0.13766(4) 0.076393(11) 0.01900(11) Uani 1 1 d . . .
P2 P 0.6667 0.3333 0.026377(19) 0.01892(17) Uani 1 3 d S . .
C3 C 0.43025(18) -0.02211(17) 0.09715(5) 0.0253(4) Uani 1 1 d . . .
H3 H 0.5041 -0.0368 0.0889 0.030 Uiso 1 1 calc R . .
C2 C 0.50898(17) 0.20407(17) 0.00709(4) 0.0233(4) Uani 1 1 d . . .
H2A H 0.4480 0.2402 0.0033 0.028 Uiso 1 1 calc R . .
H2B H 0.5274 0.1763 -0.0151 0.028 Uiso 1 1 calc R . .
C1 C 0.44353(17) 0.08349(17) 0.03116(4) 0.0235(4) Uani 1 1 d . . .
H1A H 0.4860 0.0278 0.0280 0.028 Uiso 1 1 calc R . .
H1B H 0.3472 0.0278 0.0255 0.028 Uiso 1 1 calc R . .
N1 N 0.6667 0.3333 0.13333(7) 0.0233(5) Uani 1 3 d S . .
C5 C 0.4448(2) -0.0119(2) 0.13569(5) 0.0383(5) Uani 1 1 d . . .
H5A H 0.3673 -0.0108 0.1456 0.057 Uiso 1 1 calc R . .
H5B H 0.5271 0.0708 0.1418 0.057 Uiso 1 1 calc R . .
H5C H 0.4492 -0.0893 0.1444 0.057 Uiso 1 1 calc R . .
N2 N 0.6667 0.3333 0.16147(7) 0.0369(7) Uani 1 3 d S . .
C6 C 0.29410(17) 0.12698(18) 0.08322(5) 0.0261(4) Uani 1 1 d . . .
H6 H 0.2230 0.0302 0.0824 0.031 Uiso 1 1 calc R . .
C7 C 0.2630(2) 0.2010(2) 0.05556(5) 0.0372(5) Uani 1 1 d . . .
H7A H 0.1814 0.2030 0.0616 0.056 Uiso 1 1 calc R . .
H7B H 0.2495 0.1543 0.0339 0.056 Uiso 1 1 calc R . .
H7C H 0.3381 0.2930 0.0535 0.056 Uiso 1 1 calc R . .
C4 C 0.2999(2) -0.15019(18) 0.08771(6) 0.0383(5) Uani 1 1 d . . .
H4A H 0.3047 -0.2287 0.0954 0.057 Uiso 1 1 calc R . .
H4B H 0.2880 -0.1543 0.0630 0.057 Uiso 1 1 calc R . .
H4C H 0.2239 -0.1495 0.0987 0.057 Uiso 1 1 calc R . .
C8 C 0.2881(2) 0.1819(2) 0.11815(5) 0.0398(5) Uani 1 1 d . . .
H8A H 0.3614 0.2748 0.1202 0.060 Uiso 1 1 calc R . .
H8B H 0.2969 0.1271 0.1359 0.060 Uiso 1 1 calc R . .
H8C H 0.2020 0.1791 0.1207 0.060 Uiso 1 1 calc R . .

loop_
_atom_site_aniso_label
_atom_site_aniso_U_11
_atom_site_aniso_U_22
_atom_site_aniso_U_33
_atom_site_aniso_U_23
_atom_site_aniso_U_13
_atom_site_aniso_U_12
Ru1 0.01740(10) 0.01740(10) 0.01412(13) 0.000 0.000 0.00870(5)
P1 0.0184(2) 0.0186(2) 0.0193(2) -0.00016(17) 0.00114(17) 0.00870(18)
P2 0.0204(2) 0.0204(2) 0.0159(4) 0.000 0.000 0.01021(12)
C3 0.0223(9) 0.0216(9) 0.0309(10) 0.0039(7) 0.0036(7) 0.0100(7)
C2 0.0254(9) 0.0253(9) 0.0178(9) -0.0034(7) -0.0024(7) 0.0116(8)
C1 0.0239(9) 0.0220(8) 0.0227(9) -0.0050(7) -0.0032(7) 0.0101(7)
N1 0.0239(8) 0.0239(8) 0.0220(14) 0.000 0.000 0.0119(4)
C5 0.0467(12) 0.0330(11) 0.0320(11) 0.0105(9) 0.0004(9) 0.0176(10)
N2 0.0447(12) 0.0447(12) 0.0213(16) 0.000 0.000 0.0224(6)
C6 0.0187(8) 0.0230(9) 0.0354(11) -0.0005(8) 0.0023(7) 0.0094(7)
C7 0.0352(11) 0.0471(13) 0.0411(12) -0.0020(10) -0.0017(9) 0.0294(10)
C4 0.0323(11) 0.0206(9) 0.0540(14) 0.0052(9) -0.0034(10) 0.0074(8)
C8 0.0415(12) 0.0508(13) 0.0353(12) 0.0040(10) 0.0131(9) 0.0291(11)

loop_
_atom_type_symbol
_atom_type_description
_atom_type_scat_dispersion_real
_atom_type_scat_dispersion_imag
_atom_type_scat_source
C C 0.0033 0.0016 'International Tables Vol C Tables 4.2.6.8 and 6.1.1.4'
H H 0.0000 0.0000 'International Tables Vol C Tables 4.2.6.8 and 6.1.1.4'
N N 0.0061 0.0033 'International Tables Vol C Tables 4.2.6.8 and 6.1.1.4'
P P 0.1023 0.0942 'International Tables Vol C Tables 4.2.6.8 and 6.1.1.4'
Ru Ru -1.2594 0.8363 'International Tables Vol C Tables 4.2.6.8 and 6.1.1.4'

loop_
_geom_angle_atom_site_label_1
_geom_angle_atom_site_label_2
_geom_angle_atom_site_label_3
_geom_angle
_geom_angle_site_symmetry_1
_geom_angle_site_symmetry_3
_geom_angle_publ_flag
N1 Ru1 P2 180.0 . . ?
N1 Ru1 P1 96.091(12) . 2_655 ?
P2 Ru1 P1 83.909(12) . 2_655 ?
N1 Ru1 P1 96.091(12) . . ?
P2 Ru1 P1 83.909(12) . . ?
P1 Ru1 P1 118.889(4) 2_655 . ?
N1 Ru1 P1 96.091(12) . 3_665 ?
P2 Ru1 P1 83.909(12) . 3_665 ?
P1 Ru1 P1 118.889(4) 2_655 3_665 ?
P1 Ru1 P1 118.889(4) . 3_665 ?
C1 P1 C3 98.77(8) . . ?
C1 P1 C6 100.32(8) . . ?
C3 P1 C6 100.81(8) . . ?
C1 P1 Ru1 108.20(6) . . ?
C3 P1 Ru1 120.29(6) . . ?
C6 P1 Ru1 124.05(6) . . ?
C2 P2 C2 104.14(7) 2_655 . ?
C2 P2 C2 104.14(7) 2_655 3_665 ?
C2 P2 C2 104.14(7) . 3_665 ?
C2 P2 Ru1 114.38(6) 2_655 . ?
C2 P2 Ru1 114.38(6) . . ?
C2 P2 Ru1 114.38(6) 3_665 . ?
C5 C3 C4 109.40(16) . . ?
C5 C3 P1 113.49(13) . . ?
C4 C3 P1 116.79(13) . . ?
C5 C3 H3 105.4 . . ?
C4 C3 H3 105.4 . . ?
P1 C3 H3 105.4 . . ?
C1 C2 P2 108.46(11) . . ?
C1 C2 H2A 110.0 . . ?
P2 C2 H2A 110.0 . . ?
C1 C2 H2B 110.0 . . ?
P2 C2 H2B 110.0 . . ?
H2A C2 H2B 108.4 . . ?
C2 C1 P1 111.49(12) . . ?
C2 C1 H1A 109.3 . . ?
P1 C1 H1A 109.3 . . ?
C2 C1 H1B 109.3 . . ?
P1 C1 H1B 109.3 . . ?
H1A C1 H1B 108.0 . . ?
N2 N1 Ru1 180.0 . . ?
C3 C5 H5A 109.5 . . ?
C3 C5 H5B 109.5 . . ?
H5A C5 H5B 109.5 . . ?
C3 C5 H5C 109.5 . . ?
H5A C5 H5C 109.5 . . ?
H5B C5 H5C 109.5 . . ?
C8 C6 C7 109.77(16) . . ?
C8 C6 P1 110.93(13) . . ?
C7 C6 P1 112.14(13) . . ?
C8 C6 H6 107.9 . . ?
C7 C6 H6 107.9 . . ?
P1 C6 H6 107.9 . . ?
C6 C7 H7A 109.5 . . ?
C6 C7 H7B 109.5 . . ?
H7A C7 H7B 109.5 . . ?
C6 C7 H7C 109.5 . . ?
H7A C7 H7C 109.5 . . ?
H7B C7 H7C 109.5 . . ?
C3 C4 H4A 109.5 . . ?
C3 C4 H4B 109.5 . . ?
H4A C4 H4B 109.5 . . ?
C3 C4 H4C 109.5 . . ?
H4A C4 H4C 109.5 . . ?
H4B C4 H4C 109.5 . . ?
C6 C8 H8A 109.5 . . ?
C6 C8 H8B 109.5 . . ?
H8A C8 H8B 109.5 . . ?
C6 C8 H8C 109.5 . . ?
H8A C8 H8C 109.5 . . ?
H8B C8 H8C 109.5 . . ?

loop_
_geom_bond_atom_site_label_1
_geom_bond_atom_site_label_2
_geom_bond_distance
_geom_bond_site_symmetry_2
_geom_bond_publ_flag
Ru1 N1 1.996(3) . ?
Ru1 P2 2.2174(8) . ?
Ru1 P1 2.3260(4) 2_655 ?
Ru1 P1 2.3260(4) . ?
Ru1 P1 2.3260(4) 3_665 ?
P1 C1 1.8655(17) . ?
P1 C3 1.8782(18) . ?
P1 C6 1.8822(18) . ?
P2 C2 1.8402(17) 2_655 ?
P2 C2 1.8402(17) . ?
P2 C2 1.8402(17) 3_665 ?
C3 C5 1.525(3) . ?
C3 C4 1.534(3) . ?
C3 H3 1.0000 . ?
C2 C1 1.532(2) . ?
C2 H2A 0.9900 . ?
C2 H2B 0.9900 . ?
C1 H1A 0.9900 . ?
C1 H1B 0.9900 . ?
N1 N2 1.109(4) . ?
C5 H5A 0.9800 . ?
C5 H5B 0.9800 . ?
C5 H5C 0.9800 . ?
C6 C8 1.531(3) . ?
C6 C7 1.532(3) . ?
C6 H6 1.0000 . ?
C7 H7A 0.9800 . ?
C7 H7B 0.9800 . ?
C7 H7C 0.9800 . ?
C4 H4A 0.9800 . ?
C4 H4B 0.9800 . ?
C4 H4C 0.9800 . ?
C8 H8A 0.9800 . ?
C8 H8B 0.9800 . ?
C8 H8C 0.9800 . ?

loop_
_geom_torsion_atom_site_label_1
_geom_torsion_atom_site_label_2
_geom_torsion_atom_site_label_3
_geom_torsion_atom_site_label_4
_geom_torsion
_geom_torsion_site_symmetry_1
_geom_torsion_site_symmetry_2
_geom_torsion_site_symmetry_3
_geom_torsion_site_symmetry_4
_geom_torsion_publ_flag
N1 Ru1 P1 C1 -167.49(6) . . . . ?
P2 Ru1 P1 C1 12.51(6) . . . . ?
P1 Ru1 P1 C1 -67.08(6) 2_655 . . . ?
P1 Ru1 P1 C1 92.09(6) 3_665 . . . ?
N1 Ru1 P1 C3 -55.28(7) . . . . ?
P2 Ru1 P1 C3 124.72(7) . . . . ?
P1 Ru1 P1 C3 45.13(8) 2_655 . . . ?
P1 Ru1 P1 C3 -155.69(7) 3_665 . . . ?
N1 Ru1 P1 C6 75.78(7) . . . . ?
P2 Ru1 P1 C6 -104.22(7) . . . . ?
P1 Ru1 P1 C6 176.19(7) 2_655 . . . ?
P1 Ru1 P1 C6 -24.64(8) 3_665 . . . ?
P1 Ru1 P2 C2 7.26(6) 2_655 . . 2_655 ?
P1 Ru1 P2 C2 -112.74(6) . . . 2_655 ?
P1 Ru1 P2 C2 127.26(6) 3_665 . . 2_655 ?
P1 Ru1 P2 C2 127.26(6) 2_655 . . . ?
P1 Ru1 P2 C2 7.26(6) . . . . ?
P1 Ru1 P2 C2 -112.74(6) 3_665 . . . ?
P1 Ru1 P2 C2 -112.74(6) 2_655 . . 3_665 ?
P1 Ru1 P2 C2 127.26(6) . . . 3_665 ?
P1 Ru1 P2 C2 7.26(6) 3_665 . . 3_665 ?
C1 P1 C3 C5 176.78(14) . . . . ?
C6 P1 C3 C5 -80.86(15) . . . . ?
Ru1 P1 C3 C5 59.64(15) . . . . ?
C1 P1 C3 C4 -54.52(16) . . . . ?
C6 P1 C3 C4 47.83(16) . . . . ?
Ru1 P1 C3 C4 -171.67(12) . . . . ?
C2 P2 C2 C1 95.74(16) 2_655 . . . ?
C2 P2 C2 C1 -155.39(12) 3_665 . . . ?
Ru1 P2 C2 C1 -29.82(13) . . . . ?
P2 C2 C1 P1 39.76(15) . . . . ?
C3 P1 C1 C2 -160.61(12) . . . . ?
C6 P1 C1 C2 96.62(13) . . . . ?
Ru1 P1 C1 C2 -34.59(13) . . . . ?
C1 P1 C6 C8 -173.83(13) . . . . ?
C3 P1 C6 C8 85.06(14) . . . . ?
Ru1 P1 C6 C8 -53.42(15) . . . . ?
C1 P1 C6 C7 -50.70(15) . . . . ?
C3 P1 C6 C7 -151.81(14) . . . . ?
Ru1 P1 C6 C7 69.71(15) . . . . ?
